data_1543977
loop_
_publ_author_name
'Zheng, Da-Ming'
'Wang, Rui-Qiang'
'Du, Yu'
'Hou, Guang-Feng'
'Wu, Li-Xin'
'Bi, Li-Hua'

_publ_section_title
;
 A new organo-ruthenium substituted tungstotellurate: synthesis,
 structural characterization and catalytic properties
;
_journal_issue 10
_journal_name_full 'New J. Chem.'
_journal_page_first 8829
_journal_paper_doi 10.1039/C6NJ01914E
_journal_volume 40
_journal_year 2016
_chemical_formula_moiety 'C12 H46 Na6 O89 Ru2 Te2 W20, 2(C4 H12 N), 8(H2 O)'
_chemical_formula_sum 'C20 H86 N2 Na6 O95 Ru2 Te2 W20'
_chemical_formula_weight 6147.19
_chemical_name_systematic
; 
 ? 
;
_space_group_IT_number 15
_symmetry_cell_setting monoclinic
_symmetry_space_group_name_Hall '-C 2yc'
_symmetry_space_group_name_H-M 'C 1 2/c 1'
_atom_sites_solution_hydrogens geom
_atom_sites_solution_primary direct
_atom_sites_solution_secondary difmap
_audit_creation_method SHELXL-97
_audit_update_record
;
2016-03-30 deposited with the CCDC.
2016-08-26 downloaded from the CCDC.
;
_cell_angle_alpha 90.00
_cell_angle_beta 110.830(6)
_cell_angle_gamma 90.00
_cell_formula_units_Z 4
_cell_length_a 32.117(2)
_cell_length_b 13.8184(4)
_cell_length_c 26.7619(12)
_cell_measurement_reflns_used 8077
_cell_measurement_temperature 293(2)
_cell_measurement_theta_max 29.2163
_cell_measurement_theta_min 3.0526
_cell_volume 11100.8(10)
_computing_cell_refinement RAPID-AUTO
_computing_data_collection 'RAPID-AUTO (Rigaku Corporation, 1998)'
_computing_data_reduction 'CrystalStructure (Rigaku/MSC and Rigaku Corporation, 2002)'
_computing_molecular_graphics 'SHELXTL (Sheldrick, 2008)'
_computing_publication_material SHELXL-97
_computing_structure_refinement 'SHELXL-97 (Sheldrick, 2008)'
_computing_structure_solution 'SHELXS-97 (Sheldrick, 2008)'
_diffrn_ambient_temperature 293(2)
_diffrn_measured_fraction_theta_full 0.996
_diffrn_measured_fraction_theta_max 0.996
_diffrn_measurement_device_type 'Rigaku RAXIS-RAPID'
_diffrn_measurement_method '\w scan'
_diffrn_radiation_monochromator graphite
_diffrn_radiation_source 'fine-focus sealed tube'
_diffrn_radiation_type MoK\a
_diffrn_radiation_wavelength 0.71073
_diffrn_reflns_av_R_equivalents 0.1093
_diffrn_reflns_av_sigmaI/netI 0.1183
_diffrn_reflns_limit_h_max 38
_diffrn_reflns_limit_h_min -36
_diffrn_reflns_limit_k_max 13
_diffrn_reflns_limit_k_min -16
_diffrn_reflns_limit_l_max 28
_diffrn_reflns_limit_l_min -31
_diffrn_reflns_number 31797
_diffrn_reflns_theta_full 25.00
_diffrn_reflns_theta_max 25.00
_diffrn_reflns_theta_min 3.06
_diffrn_standards_decay_% 0
_diffrn_standards_interval_count 0
_diffrn_standards_interval_time 0
_diffrn_standards_number 0
_exptl_absorpt_coefficient_mu 21.537
_exptl_absorpt_correction_T_max 0.1537
_exptl_absorpt_correction_T_min 0.1341
_exptl_absorpt_correction_type multi-scan
_exptl_absorpt_process_details 'ABSCOR (Higashi, 1995)'
_exptl_crystal_colour colorless
_exptl_crystal_density_diffrn 3.678
_exptl_crystal_density_method 'not measured'
_exptl_crystal_description block
_exptl_crystal_F_000 10872
_exptl_crystal_size_max 0.16
_exptl_crystal_size_mid 0.15
_exptl_crystal_size_min 0.14
_refine_diff_density_max 3.133
_refine_diff_density_min -3.050
_refine_diff_density_rms 0.501
_refine_ls_extinction_method none
_refine_ls_goodness_of_fit_ref 1.061
_refine_ls_hydrogen_treatment mixed
_refine_ls_matrix_type full
_refine_ls_number_parameters 612
_refine_ls_number_reflns 9750
_refine_ls_number_restraints 464
_refine_ls_restrained_S_all 1.047
_refine_ls_R_factor_all 0.0866
_refine_ls_R_factor_gt 0.0624
_refine_ls_shift/su_max 0.001
_refine_ls_shift/su_mean 0.000
_refine_ls_structure_factor_coef Fsqd
_refine_ls_weighting_details 'calc w=1/[\s^2^(Fo^2^)+(0.0503P)^2^+0.0000P] where P=(Fo^2^+2Fc^2^)/3'
_refine_ls_weighting_scheme calc
_refine_ls_wR_factor_gt 0.1294
_refine_ls_wR_factor_ref 0.1450
_reflns_number_gt 7123
_reflns_number_total 9750
_reflns_threshold_expression >2sigma(I)
_cod_data_source_file c6nj01914e2.cif
_cod_data_source_block 1
_cod_depositor_comments 'Adding full bibliography for 1543977.cif.'
_cod_original_cell_volume 11100.8(9)
_cod_original_sg_symbol_H-M 'C 2/c'
_cod_database_code 1543977

loop_
_symmetry_equiv_pos_as_xyz
'x, y, z'
'-x, y, -z+1/2'
'x+1/2, y+1/2, z'
'-x+1/2, y+1/2, -z+1/2'
'-x, -y, -z'
'x, -y, z-1/2'
'-x+1/2, -y+1/2, -z'
'x+1/2, -y+1/2, z-1/2'

loop_
_atom_site_label
_atom_site_type_symbol
_atom_site_fract_x
_atom_site_fract_y
_atom_site_fract_z
_atom_site_U_iso_or_equiv
_atom_site_adp_type
_atom_site_occupancy
_atom_site_symmetry_multiplicity
_atom_site_calc_flag
_atom_site_refinement_flags
C1 C 0.2925(9) 0.647(2) 0.2794(11) 0.060(7) Uani 1 1 d U
H1 H 0.2688 0.6365 0.2910 0.072 Uiso 1 1 calc R
C2 C 0.3080(9) 0.7393(19) 0.2811(11) 0.057(7) Uani 1 1 d U
H2 H 0.2942 0.7890 0.2928 0.068 Uiso 1 1 calc R
C3 C 0.3420(10) 0.759(2) 0.2666(13) 0.078(9) Uani 1 1 d U
H3 H 0.3519 0.8226 0.2668 0.093 Uiso 1 1 calc R
C4 C 0.3630(11) 0.681(2) 0.2506(14) 0.087(10) Uani 1 1 d U
H4 H 0.3879 0.6907 0.2411 0.104 Uiso 1 1 calc R
C5 C 0.3442(12) 0.584(3) 0.2494(15) 0.099(11) Uani 1 1 d U
H5 H 0.3571 0.5302 0.2395 0.119 Uiso 1 1 calc R
C6 C 0.3089(11) 0.574(3) 0.2625(14) 0.085(10) Uani 1 1 d U
H6 H 0.2955 0.5135 0.2597 0.102 Uiso 1 1 calc R
C8 C 0.0445(15) 0.845(3) 0.5976(18) 0.31(4) Uani 1 1 d DU
H8A H 0.0365 0.9055 0.5786 0.463 Uiso 1 1 d R
H8B H 0.0676 0.8565 0.6316 0.463 Uiso 1 1 d R
H8C H 0.0188 0.8187 0.6032 0.463 Uiso 1 1 d R
C9 C 0.0555(15) 0.852(3) 0.5132(15) 0.29(4) Uani 1 1 d DU
H9A H 0.0393 0.8150 0.4818 0.431 Uiso 1 1 d R
H9B H 0.0853 0.8629 0.5140 0.431 Uiso 1 1 d R
H9C H 0.0409 0.9124 0.5125 0.431 Uiso 1 1 d R
C10 C 0.0257(8) 0.7076(18) 0.5383(12) 0.086(10) Uani 1 1 d DU
H10A H 0.0316 0.6724 0.5107 0.128 Uiso 1 1 d R
H10B H -0.0040 0.7333 0.5246 0.128 Uiso 1 1 d R
H10C H 0.0285 0.6650 0.5677 0.128 Uiso 1 1 d R
C11 C 0.1026(7) 0.751(2) 0.5844(15) 0.139(18) Uani 1 1 d DU
H11A H 0.1149 0.7235 0.5598 0.208 Uiso 1 1 d R
H11B H 0.1029 0.7034 0.6107 0.208 Uiso 1 1 d R
H11C H 0.1201 0.8059 0.6018 0.208 Uiso 1 1 d R
N1 N 0.0578(8) 0.7862(14) 0.5588(9) 0.070(7) Uani 1 1 d DU
Na1 Na 0.1917(5) 0.7930(10) 0.3297(6) 0.102(4) Uani 1 1 d U
Na2 Na 0.3055(7) 0.9532(16) 0.1777(9) 0.164(8) Uani 1 1 d U
Na3 Na 0.1036(14) 0.670(3) 0.2918(18) 0.157(14) Uani 0.50 1 d PU
Na4 Na 0.2028(8) 1.2070(18) 0.0201(11) 0.084(7) Uani 0.50 1 d PU
O1 O 0.2086(4) 0.6636(8) -0.0515(5) 0.022(3) Uani 1 1 d U
O2 O 0.2229(4) 0.9209(8) 0.0676(5) 0.022(3) Uani 1 1 d U
O3 O 0.1237(4) 0.6876(9) -0.1086(5) 0.023(3) Uani 1 1 d U
O4 O 0.2152(4) 0.8544(8) -0.0298(5) 0.018(3) Uani 1 1 d U
O5 O 0.1392(4) 0.9571(8) 0.0085(5) 0.021(3) Uani 1 1 d U
O6 O 0.1294(4) 0.5416(9) -0.0364(6) 0.032(3) Uani 1 1 d U
O7 O 0.1053(4) 0.4692(8) 0.0358(5) 0.019(3) Uani 1 1 d U
O8 O 0.2454(4) 0.7821(9) 0.1703(5) 0.026(3) Uani 1 1 d U
O9 O 0.1185(4) 0.9713(9) 0.0910(5) 0.028(3) Uani 1 1 d U
O10 O 0.2136(4) 0.5409(9) 0.0272(5) 0.027(3) Uani 1 1 d U
O11 O 0.1617(4) 0.8102(8) 0.0907(5) 0.022(3) Uani 1 1 d U
O12 O 0.2027(5) 0.4854(8) 0.2126(6) 0.034(4) Uani 1 1 d U
O13 O 0.1847(4) 1.0986(9) 0.0871(5) 0.029(3) Uani 1 1 d U
O14 O 0.2423(4) 0.5945(8) 0.1535(5) 0.024(3) Uani 1 1 d U
O15 O 0.0727(4) 0.6317(9) -0.0046(5) 0.027(3) Uani 1 1 d U
O16 O 0.0406(5) 0.8829(11) 0.0970(7) 0.049(4) Uani 1 1 d U
O17 O 0.2918(4) 1.0358(9) 0.0715(5) 0.030(3) Uani 1 1 d U
O18 O 0.1286(4) 0.8740(9) -0.0871(5) 0.026(3) Uani 1 1 d U
O19 O 0.1799(4) 0.6769(9) 0.1809(5) 0.028(3) Uani 1 1 d U
O20 O 0.1480(4) 0.7492(8) -0.0121(5) 0.018(3) Uani 1 1 d U
O21 O 0.1586(4) 0.6204(8) 0.0707(5) 0.021(3) Uani 1 1 d U
O22 O 0.1988(4) 0.9432(9) 0.1569(5) 0.025(3) Uani 1 1 d U
O23 O 0.0809(4) 0.7102(9) 0.0892(5) 0.026(3) Uani 1 1 d U
O24 O 0.1891(4) 0.7966(9) -0.1346(5) 0.024(3) Uani 1 1 d U
O25 O 0.1657(4) 0.3600(9) 0.0063(6) 0.032(3) Uani 1 1 d U
O26 O 0.1225(4) 0.5391(10) 0.1297(6) 0.032(3) Uani 1 1 d U
O27 O 0.2165(4) 1.0503(9) -0.0134(6) 0.033(3) Uani 1 1 d U
O28 O 0.2093(5) 0.8349(10) 0.2477(6) 0.040(4) Uani 1 1 d U
O29 O 0.0579(5) 0.9725(9) -0.0760(6) 0.039(4) Uani 1 1 d U
O30 O 0.0774(4) 0.8472(10) 0.0172(6) 0.033(3) Uani 1 1 d U
O31 O 0.1292(4) 0.8381(9) 0.1635(5) 0.028(3) Uani 1 1 d U
O32 O 0.0632(4) 0.7711(9) -0.0752(6) 0.032(3) Uani 1 1 d U
O33 O 0.0344(5) 0.5378(10) 0.0630(7) 0.049(4) Uani 1 1 d U
O34 O 0.1879(4) 0.4501(9) 0.1041(5) 0.025(3) Uani 1 1 d U
O35 O 0.0473(5) 0.5847(11) -0.1168(6) 0.043(4) Uani 1 1 d U
O36 O 0.2658(9) 0.7709(19) 0.3857(11) 0.115(8) Uiso 1 1 d .
O37 O 0.1794(9) 0.637(2) 0.2888(12) 0.131(10) Uiso 1 1 d .
O38 O 0.1144(13) 0.840(3) 0.2627(17) 0.196(15) Uiso 1 1 d .
O39 O 0.1673(12) 0.712(3) 0.3999(16) 0.180(14) Uiso 1 1 d .
O40 O 0.0988(14) 0.985(3) 0.3303(18) 0.211(17) Uiso 1 1 d .
O41 O 0.2500 1.2500 0.0000 0.115(12) Uiso 1 2 d S
O42 O 0.1335(11) 1.154(2) -0.0593(14) 0.156(12) Uiso 1 1 d .
O43 O 0.2007(6) 0.9527(13) 0.3727(8) 0.065(5) Uiso 1 1 d .
O44 O 0.0738(18) 0.653(4) 0.197(2) 0.28(2) Uiso 1 1 d .
O45 O 0.3914(14) 0.935(3) 0.2016(19) 0.219(18) Uiso 1 1 d .
O46 O 0.0390(17) 0.625(4) 0.412(2) 0.25(2) Uiso 1 1 d .
O47 O 0.037(2) 0.820(5) 0.382(3) 0.35(3) Uiso 1 1 d .
O48 O 0.4289(16) 0.937(4) 0.315(2) 0.25(2) Uiso 1 1 d .
O49 O 0.104(2) 0.607(5) 0.371(3) 0.35(3) Uiso 1 1 d .
Ru1 Ru 0.29459(5) 0.68171(11) 0.20291(7) 0.0263(4) Uani 1 1 d U
Te1 Te 0.19066(4) 0.72603(8) 0.05698(5) 0.0178(3) Uani 1 1 d U
W1 W 0.17800(2) 0.77287(5) -0.07663(3) 0.01816(19) Uani 1 1 d U
W2 W 0.25438(3) 0.96337(5) 0.02212(3) 0.0224(2) Uani 1 1 d U
W3 W 0.16161(3) 0.47435(5) 0.02836(4) 0.0246(2) Uani 1 1 d U
W4 W 0.17453(3) 0.97622(5) 0.08479(3) 0.0218(2) Uani 1 1 d U
W5 W 0.08388(3) 0.58239(6) 0.06305(4) 0.0273(2) Uani 1 1 d U
W6 W 0.08956(3) 0.84598(6) 0.09049(4) 0.0267(2) Uani 1 1 d U
W7 W 0.08914(3) 0.64418(6) -0.06854(4) 0.0266(2) Uani 1 1 d U
W8 W 0.19424(3) 0.81195(6) 0.18279(3) 0.0256(2) Uani 1 1 d U
W9 W 0.09596(2) 0.88482(6) -0.04265(3) 0.0248(2) Uani 1 1 d U
W10 W 0.18949(3) 0.55189(6) 0.15490(4) 0.0266(2) Uani 1 1 d U

loop_
_atom_site_aniso_label
_atom_site_aniso_U_11
_atom_site_aniso_U_22
_atom_site_aniso_U_33
_atom_site_aniso_U_23
_atom_site_aniso_U_13
_atom_site_aniso_U_12
C1 0.059(8) 0.064(8) 0.060(8) 0.001(4) 0.025(5) -0.003(4)
C2 0.060(8) 0.056(8) 0.053(8) -0.005(4) 0.018(5) 0.007(4)
C3 0.079(10) 0.075(10) 0.076(10) 0.000(4) 0.023(5) -0.005(4)
C4 0.083(10) 0.093(11) 0.086(11) 0.003(4) 0.032(5) 0.001(4)
C5 0.100(12) 0.098(12) 0.097(12) -0.003(4) 0.032(6) 0.005(4)
C6 0.087(10) 0.080(10) 0.083(10) 0.003(4) 0.024(5) 0.000(4)
C8 0.31(4) 0.31(5) 0.31(5) -0.005(10) 0.112(18) -0.002(10)
C9 0.29(4) 0.29(4) 0.29(4) 0.009(10) 0.099(17) -0.010(10)
C10 0.082(12) 0.069(12) 0.096(13) -0.003(9) 0.019(9) -0.007(9)
C11 0.039(19) 0.16(4) 0.18(5) 0.04(3) -0.01(2) -0.04(2)
N1 0.066(8) 0.067(8) 0.074(8) -0.002(5) 0.020(5) 0.000(5)
Na1 0.105(6) 0.099(6) 0.099(6) 0.000(4) 0.035(4) 0.001(4)
Na2 0.164(9) 0.164(9) 0.162(9) 0.002(5) 0.055(5) -0.004(5)
Na3 0.158(15) 0.159(15) 0.157(15) 0.001(5) 0.058(7) -0.001(5)
Na4 0.083(8) 0.080(8) 0.089(8) 0.003(5) 0.032(5) -0.001(5)
O1 0.020(4) 0.019(4) 0.025(5) 0.007(4) 0.005(4) -0.002(3)
O2 0.027(4) 0.018(4) 0.021(5) 0.002(4) 0.008(4) 0.001(4)
O3 0.027(5) 0.024(5) 0.020(5) -0.004(4) 0.012(4) -0.002(4)
O4 0.019(4) 0.021(4) 0.016(4) 0.002(3) 0.010(3) 0.002(3)
O5 0.021(4) 0.022(5) 0.022(5) -0.004(4) 0.009(4) 0.001(4)
O6 0.034(5) 0.029(5) 0.035(5) -0.002(4) 0.014(4) -0.006(4)
O7 0.022(4) 0.017(4) 0.018(5) -0.001(4) 0.008(4) 0.003(3)
O8 0.028(5) 0.022(5) 0.029(5) 0.002(4) 0.013(4) 0.003(4)
O9 0.031(5) 0.028(5) 0.026(5) 0.002(4) 0.012(4) 0.001(4)
O10 0.027(5) 0.026(5) 0.030(5) -0.002(4) 0.013(4) 0.001(4)
O11 0.026(4) 0.018(4) 0.022(5) 0.000(4) 0.008(3) -0.006(3)
O12 0.058(10) 0.006(7) 0.037(10) 0.010(6) 0.015(8) 0.000(6)
O13 0.034(5) 0.018(5) 0.029(5) -0.004(4) 0.005(4) 0.005(4)
O14 0.030(5) 0.022(5) 0.025(5) 0.001(4) 0.013(4) 0.004(4)
O15 0.027(5) 0.026(5) 0.029(5) 0.002(4) 0.012(4) -0.005(4)
O16 0.046(10) 0.042(10) 0.078(13) 0.006(9) 0.046(9) 0.000(7)
O17 0.034(5) 0.030(5) 0.027(5) 0.001(4) 0.014(4) -0.005(4)
O18 0.027(5) 0.026(5) 0.026(5) 0.000(4) 0.010(4) 0.002(4)
O19 0.030(5) 0.025(5) 0.030(5) -0.001(4) 0.010(4) 0.000(4)
O20 0.022(4) 0.014(4) 0.018(4) 0.001(3) 0.007(3) -0.002(3)
O21 0.026(4) 0.018(4) 0.023(5) 0.000(4) 0.012(4) -0.002(4)
O22 0.029(5) 0.021(5) 0.027(5) 0.001(4) 0.013(4) 0.004(4)
O23 0.030(5) 0.025(5) 0.023(5) 0.002(4) 0.010(4) -0.004(4)
O24 0.028(5) 0.025(5) 0.022(5) 0.004(4) 0.010(4) 0.000(4)
O25 0.036(5) 0.028(5) 0.032(5) -0.002(4) 0.013(4) -0.004(4)
O26 0.029(5) 0.037(5) 0.037(5) 0.003(4) 0.020(4) 0.003(4)
O27 0.036(5) 0.029(5) 0.035(5) -0.001(4) 0.012(4) 0.001(4)
O28 0.041(5) 0.040(5) 0.042(6) -0.005(4) 0.017(4) 0.002(4)
O29 0.038(9) 0.017(8) 0.050(11) 0.000(7) 0.001(8) 0.006(6)
O30 0.031(5) 0.033(5) 0.034(5) 0.002(4) 0.010(4) 0.001(4)
O31 0.028(5) 0.027(5) 0.033(5) 0.003(4) 0.017(4) -0.003(4)
O32 0.028(5) 0.034(5) 0.033(5) -0.005(4) 0.011(4) 0.005(4)
O33 0.032(9) 0.036(9) 0.086(14) -0.010(8) 0.030(9) -0.006(6)
O34 0.026(5) 0.027(5) 0.026(5) 0.004(4) 0.015(4) 0.000(4)
O35 0.037(9) 0.050(10) 0.038(10) -0.011(8) 0.008(8) -0.011(7)
Ru1 0.0380(10) 0.0230(9) 0.0171(10) 0.0055(7) 0.0090(8) 0.0034(7)
Te1 0.0252(7) 0.0106(6) 0.0200(8) 0.0002(5) 0.0110(6) 0.0011(4)
W1 0.0228(4) 0.0151(4) 0.0162(5) 0.0015(3) 0.0064(3) 0.0017(3)
W2 0.0294(5) 0.0137(4) 0.0272(5) -0.0009(3) 0.0139(4) 0.0008(3)
W3 0.0324(5) 0.0135(4) 0.0331(6) -0.0023(3) 0.0179(4) -0.0021(3)
W4 0.0302(5) 0.0120(4) 0.0273(5) -0.0007(3) 0.0154(4) 0.0019(3)
W5 0.0296(5) 0.0194(4) 0.0391(6) 0.0001(4) 0.0199(4) -0.0025(3)
W6 0.0300(5) 0.0207(4) 0.0363(6) 0.0004(4) 0.0204(4) 0.0033(3)
W7 0.0259(4) 0.0244(5) 0.0280(5) -0.0019(4) 0.0076(4) -0.0050(3)
W8 0.0386(5) 0.0197(5) 0.0225(5) -0.0010(3) 0.0158(4) 0.0034(3)
W9 0.0227(4) 0.0221(4) 0.0285(5) 0.0024(4) 0.0079(4) 0.0052(3)
W10 0.0395(5) 0.0177(4) 0.0277(5) 0.0038(4) 0.0179(4) 0.0009(3)

loop_
_atom_type_symbol
_atom_type_description
_atom_type_scat_dispersion_real
_atom_type_scat_dispersion_imag
_atom_type_scat_source
C C 0.0033 0.0016 'International Tables Vol C Tables 4.2.6.8 and 6.1.1.4'
H H 0.0000 0.0000 'International Tables Vol C Tables 4.2.6.8 and 6.1.1.4'
N N 0.0061 0.0033 'International Tables Vol C Tables 4.2.6.8 and 6.1.1.4'
O O 0.0106 0.0060 'International Tables Vol C Tables 4.2.6.8 and 6.1.1.4'
Ru Ru -1.2594 0.8363 'International Tables Vol C Tables 4.2.6.8 and 6.1.1.4'
W W -0.8490 6.8722 'International Tables Vol C Tables 4.2.6.8 and 6.1.1.4'
Te Te -0.5308 1.6751 'International Tables Vol C Tables 4.2.6.8 and 6.1.1.4'
Na Na 0.0362 0.0249 'International Tables Vol C Tables 4.2.6.8 and 6.1.1.4'

loop_
_geom_angle_atom_site_label_1
_geom_angle_atom_site_label_2
_geom_angle_atom_site_label_3
_geom_angle
_geom_angle_site_symmetry_1
_geom_angle_site_symmetry_3
C6 C1 C2 124(3) . .
C6 C1 Ru1 72(2) . .
C2 C1 Ru1 71.8(16) . .
C6 C1 H1 118.2 . .
C2 C1 H1 118.2 . .
Ru1 C1 H1 131.8 . .
C3 C2 C1 121(3) . .
C3 C2 Ru1 71.8(19) . .
C1 C2 Ru1 71.0(16) . .
C3 C2 H2 119.3 . .
C1 C2 H2 119.3 . .
Ru1 C2 H2 130.6 . .
C2 C3 C4 117(3) . .
C2 C3 Ru1 72.4(18) . .
C4 C3 Ru1 69.8(19) . .
C2 C3 H3 121.3 . .
C4 C3 H3 121.3 . .
Ru1 C3 H3 128.7 . .
C3 C4 C5 118(3) . .
C3 C4 Ru1 71.0(18) . .
C5 C4 Ru1 70(2) . .
C3 C4 H4 121.0 . .
C5 C4 H4 121.0 . .
Ru1 C4 H4 130.1 . .
C6 C5 C4 119(4) . .
C6 C5 Ru1 71(2) . .
C4 C5 Ru1 69.2(19) . .
C6 C5 H5 120.7 . .
C4 C5 H5 120.7 . .
Ru1 C5 H5 131.1 . .
C1 C6 C5 121(4) . .
C1 C6 Ru1 73(2) . .
C5 C6 Ru1 73(2) . .
C1 C6 H6 119.6 . .
C5 C6 H6 119.6 . .
Ru1 C6 H6 127.0 . .
N1 C8 H8A 101.1 . .
N1 C8 H8B 115.3 . .
H8A C8 H8B 109.5 . .
N1 C8 H8C 111.7 . .
H8A C8 H8C 109.5 . .
H8B C8 H8C 109.5 . .
N1 C9 H9A 104.4 . .
N1 C9 H9B 108.7 . .
H9A C9 H9B 109.5 . .
N1 C9 H9C 115.1 . .
H9A C9 H9C 109.5 . .
H9B C9 H9C 109.5 . .
N1 C10 H10A 110.9 . .
N1 C10 H10B 109.9 . .
H10A C10 H10B 109.5 . .
N1 C10 H10C 107.5 . .
H10A C10 H10C 109.5 . .
H10B C10 H10C 109.5 . .
N1 C11 H11A 113.2 . .
N1 C11 H11B 109.1 . .
H11A C11 H11B 109.5 . .
N1 C11 H11C 106.1 . .
H11A C11 H11C 109.5 . .
H11B C11 H11C 109.5 . .
C11 N1 C10 112.3(10) . .
C11 N1 C9 110.0(15) . .
C10 N1 C9 108.6(16) . .
C11 N1 C8 109.7(16) . .
C10 N1 C8 109.1(16) . .
C9 N1 C8 107.0(9) . .
O36 Na1 O37 98.1(10) . .
O36 Na1 O43 83.9(9) . .
O37 Na1 O43 176.9(10) . .
O36 Na1 O28 95.6(9) . .
O37 Na1 O28 82.0(9) . .
O43 Na1 O28 100.2(7) . .
O36 Na1 O39 88.8(12) . .
O37 Na1 O39 84.1(12) . .
O43 Na1 O39 93.7(11) . .
O28 Na1 O39 165.8(11) . .
O36 Na1 O38 171.3(13) . .
O37 Na1 O38 87.0(12) . .
O43 Na1 O38 91.2(11) . .
O28 Na1 O38 78.1(10) . .
O39 Na1 O38 98.7(13) . .
O36 Na1 Na3 136.8(11) . .
O37 Na1 Na3 51.6(11) . .
O43 Na1 Na3 125.4(10) . .
O28 Na1 Na3 107.3(10) . .
O39 Na1 Na3 61.3(12) . .
O38 Na1 Na3 51.7(12) . .
O45 Na2 O37 87.6(13) . 4
O45 Na2 O17 93.1(12) . .
O37 Na2 O17 84.4(9) 4 .
O45 Na2 O8 122.5(12) . .
O37 Na2 O8 143.3(10) 4 .
O17 Na2 O8 111.6(8) . .
O45 Na2 Na3 53.0(12) . 4
O37 Na2 Na3 37.1(9) 4 4
O17 Na2 Na3 76.0(8) . 4
O8 Na2 Na3 172.1(10) . 4
O49 Na3 O44 145(3) . .
O49 Na3 O37 106(2) . .
O44 Na3 O37 89(2) . .
O49 Na3 O38 133(3) . .
O44 Na3 O38 79(2) . .
O37 Na3 O38 85.2(16) . .
O49 Na3 O39 53(2) . .
O44 Na3 O39 160(2) . .
O37 Na3 O39 74.0(15) . .
O38 Na3 O39 89.6(17) . .
O49 Na3 Na1 101(2) . .
O44 Na3 Na1 112(2) . .
O37 Na3 Na1 48.4(10) . .
O38 Na3 Na1 52.5(12) . .
O39 Na3 Na1 49.1(10) . .
O49 Na3 Na2 77(2) . 4_545
O44 Na3 Na2 97.4(18) . 4_545
O37 Na3 Na2 40.0(10) . 4_545
O38 Na3 Na2 125.2(16) . 4_545
O39 Na3 Na2 75.6(12) . 4_545
Na1 Na3 Na2 80.4(10) . 4_545
O41 Na4 O25 94.8(10) . 1_565
O41 Na4 O27 84.6(10) . .
O25 Na4 O27 150.7(13) 1_565 .
O41 Na4 O36 95.7(12) . 4
O25 Na4 O36 81.1(10) 1_565 4
O27 Na4 O36 128.2(12) . 4
O41 Na4 O13 142.6(13) . .
O25 Na4 O13 113.7(10) 1_565 .
O27 Na4 O13 81.6(8) . .
O36 Na4 O13 67.3(9) 4 .
O41 Na4 O42 113.8(14) . .
O25 Na4 O42 83.6(11) 1_565 .
O27 Na4 O42 70.1(10) . .
O36 Na4 O42 147.8(14) 4 .
O13 Na4 O42 93.7(11) . .
O41 Na4 Na4 0.0(7) . 7_575
O25 Na4 Na4 94.8(10) 1_565 7_575
O27 Na4 Na4 84.6(10) . 7_575
O36 Na4 Na4 95.7(12) 4 7_575
O13 Na4 Na4 142.6(13) . 7_575
O42 Na4 Na4 113.8(14) . 7_575
W1 O1 W2 178.9(7) . 7_565
W4 O2 W2 132.7(6) . .
W7 O3 W1 122.4(6) . .
W1 O4 W2 173.8(7) . .
W9 O5 W4 147.3(7) . .
W7 O6 W3 146.3(8) . .
W3 O7 W5 119.1(6) . .
W8 O8 Ru1 132.7(7) . .
W8 O8 Na2 113.9(7) . .
Ru1 O8 Na2 97.1(6) . .
W4 O9 W6 120.1(6) . .
W3 O10 W2 132.2(7) . 7_565
Te1 O11 W8 113.5(6) . .
Te1 O11 W4 116.0(5) . .
W8 O11 W4 92.2(4) . .
Te1 O11 W6 140.3(6) . .
W8 O11 W6 94.1(4) . .
W4 O11 W6 89.5(4) . .
W4 O13 Na4 129.7(9) . .
W10 O14 Ru1 135.9(7) . .
W5 O15 W7 149.9(7) . .
W2 O17 Na2 109.5(7) . .
W9 O18 W1 123.6(7) . .
W8 O19 W10 144.4(7) . .
Te1 O20 W1 114.2(5) . .
Te1 O20 W7 129.5(5) . .
W1 O20 W7 93.4(4) . .
Te1 O20 W9 128.6(6) . .
W1 O20 W9 93.4(4) . .
W7 O20 W9 87.8(4) . .
Te1 O21 W10 115.4(6) . .
Te1 O21 W3 116.9(5) . .
W10 O21 W3 92.4(4) . .
Te1 O21 W5 138.6(6) . .
W10 O21 W5 93.6(4) . .
W3 O21 W5 89.0(4) . .
W4 O22 W8 122.3(7) . .
W6 O23 W5 153.4(7) . .
W1 O24 Ru1 176.5(7) . 7_565
W3 O25 Na4 149.4(10) . 1_545
W5 O26 W10 123.7(7) . .
W2 O27 Na4 126.6(9) . .
W8 O28 Na1 142.7(8) . .
W6 O30 W9 148.3(8) . .
W6 O31 W8 121.8(6) . .
W9 O32 W7 123.7(7) . .
W3 O34 W10 120.1(6) . .
Na1 O36 Na4 130.0(13) . 4_545
Na1 O37 Na3 80.0(14) . .
Na1 O37 Na2 136.2(14) . 4_545
Na3 O37 Na2 102.9(14) . 4_545
Na3 O38 Na1 75.8(15) . .
Na1 O39 Na3 69.6(13) . .
Na4 O41 Na4 180.0(13) 7_575 .
O8 Ru1 O24 85.7(5) . 7_565
O8 Ru1 O14 78.3(5) . .
O24 Ru1 O14 85.7(5) 7_565 .
O8 Ru1 C6 136.7(10) . .
O24 Ru1 C6 134.9(10) 7_565 .
O14 Ru1 C6 88.9(10) . .
O8 Ru1 C4 137.8(10) . .
O24 Ru1 C4 89.9(10) 7_565 .
O14 Ru1 C4 143.2(10) . .
C6 Ru1 C4 68.8(13) . .
O8 Ru1 C1 106.1(8) . .
O24 Ru1 C1 167.4(8) 7_565 .
O14 Ru1 C1 100.6(8) . .
C6 Ru1 C1 35.7(10) . .
C4 Ru1 C1 78.4(12) . .
O8 Ru1 C5 170.1(11) . .
O24 Ru1 C5 103.5(11) 7_565 .
O14 Ru1 C5 105.5(11) . .
C6 Ru1 C5 35.9(11) . .
C4 Ru1 C5 40.5(12) . .
C1 Ru1 C5 64.4(12) . .
O8 Ru1 C3 102.9(9) . .
O24 Ru1 C3 107.3(9) 7_565 .
O14 Ru1 C3 166.9(9) . .
C6 Ru1 C3 81.3(13) . .
C4 Ru1 C3 39.2(11) . .
C1 Ru1 C3 66.4(11) . .
C5 Ru1 C3 71.3(14) . .
O8 Ru1 C2 91.2(8) . .
O24 Ru1 C2 140.9(8) 7_565 .
O14 Ru1 C2 131.7(8) . .
C6 Ru1 C2 67.0(12) . .
C4 Ru1 C2 66.8(12) . .
C1 Ru1 C2 37.2(9) . .
C5 Ru1 C2 79.4(12) . .
C3 Ru1 C2 35.8(10) . .
O21 Te1 O20 93.8(5) . .
O21 Te1 O11 89.3(5) . .
O20 Te1 O11 93.1(5) . .
O24 W1 O4 102.0(5) . .
O24 W1 O1 103.5(6) . .
O4 W1 O1 97.3(5) . .
O24 W1 O3 98.8(5) . .
O4 W1 O3 157.2(5) . .
O1 W1 O3 86.7(5) . .
O24 W1 O18 98.3(5) . .
O4 W1 O18 87.6(5) . .
O1 W1 O18 156.1(5) . .
O3 W1 O18 80.2(5) . .
O24 W1 O20 167.7(5) . .
O4 W1 O20 85.2(5) . .
O1 W1 O20 85.3(5) . .
O3 W1 O20 72.8(4) . .
O18 W1 O20 71.8(5) . .
O27 W2 O17 100.3(6) . .
O27 W2 O2 97.7(6) . .
O17 W2 O2 94.1(5) . .
O27 W2 O10 95.0(6) . 7_565
O17 W2 O10 98.2(6) . 7_565
O2 W2 O10 160.5(5) . 7_565
O27 W2 O1 166.9(6) . 7_565
O17 W2 O1 92.8(5) . 7_565
O2 W2 O1 82.2(5) . 7_565
O10 W2 O1 82.1(5) 7_565 7_565
O27 W2 O4 89.7(5) . .
O17 W2 O4 169.8(5) . .
O2 W2 O4 82.9(5) . .
O10 W2 O4 82.4(5) 7_565 .
O1 W2 O4 77.2(5) 7_565 .
O25 W3 O7 101.3(5) . .
O25 W3 O6 102.7(6) . .
O7 W3 O6 83.3(5) . .
O25 W3 O10 105.2(6) . .
O7 W3 O10 153.1(5) . .
O6 W3 O10 86.9(6) . .
O25 W3 O34 98.3(6) . .
O7 W3 O34 87.8(5) . .
O6 W3 O34 158.5(5) . .
O10 W3 O34 92.4(5) . .
O25 W3 O21 171.7(5) . .
O7 W3 O21 77.0(4) . .
O6 W3 O21 85.3(5) . .
O10 W3 O21 77.3(5) . .
O34 W3 O21 73.6(5) . .
O13 W4 O22 101.5(6) . .
O13 W4 O9 102.1(6) . .
O22 W4 O9 87.8(5) . .
O13 W4 O2 103.8(6) . .
O22 W4 O2 94.3(5) . .
O9 W4 O2 153.0(5) . .
O13 W4 O5 101.7(6) . .
O22 W4 O5 156.3(5) . .
O9 W4 O5 82.4(5) . .
O2 W4 O5 85.2(5) . .
O13 W4 O11 174.3(6) . .
O22 W4 O11 73.1(5) . .
O9 W4 O11 76.1(5) . .
O2 W4 O11 78.8(4) . .
O5 W4 O11 83.6(5) . .
O33 W5 O15 106.0(7) . .
O33 W5 O26 100.7(7) . .
O15 W5 O26 152.3(5) . .
O33 W5 O23 99.6(6) . .
O15 W5 O23 90.0(5) . .
O26 W5 O23 92.8(6) . .
O33 W5 O7 99.4(6) . .
O15 W5 O7 84.3(5) . .
O26 W5 O7 84.2(5) . .
O23 W5 O7 161.1(5) . .
O33 W5 O21 170.4(6) . .
O15 W5 O21 81.0(5) . .
O26 W5 O21 71.6(5) . .
O23 W5 O21 86.8(5) . .
O7 W5 O21 74.5(4) . .
O16 W6 O30 104.4(7) . .
O16 W6 O23 99.4(6) . .
O30 W6 O23 90.9(6) . .
O16 W6 O31 102.3(7) . .
O30 W6 O31 152.8(5) . .
O23 W6 O31 90.1(5) . .
O16 W6 O9 100.7(6) . .
O30 W6 O9 85.4(6) . .
O23 W6 O9 159.9(5) . .
O31 W6 O9 84.4(5) . .
O16 W6 O11 172.3(6) . .
O30 W6 O11 80.9(5) . .
O23 W6 O11 86.0(5) . .
O31 W6 O11 72.1(5) . .
O9 W6 O11 73.9(4) . .
O35 W7 O3 100.8(6) . .
O35 W7 O6 102.0(7) . .
O3 W7 O6 93.0(5) . .
O35 W7 O32 99.8(6) . .
O3 W7 O32 88.9(5) . .
O6 W7 O32 157.3(6) . .
O35 W7 O15 103.4(6) . .
O3 W7 O15 155.8(5) . .
O6 W7 O15 83.7(5) . .
O32 W7 O15 85.3(5) . .
O35 W7 O20 170.0(6) . .
O3 W7 O20 71.3(5) . .
O6 W7 O20 84.9(5) . .
O32 W7 O20 74.3(5) . .
O15 W7 O20 84.4(5) . .
O28 W8 O8 106.7(6) . .
O28 W8 O19 101.0(6) . .
O8 W8 O19 89.9(5) . .
O28 W8 O22 99.4(6) . .
O8 W8 O22 87.7(5) . .
O19 W8 O22 159.3(6) . .
O28 W8 O31 97.2(6) . .
O8 W8 O31 156.1(6) . .
O19 W8 O31 87.1(5) . .
O22 W8 O31 86.8(5) . .
O28 W8 O11 166.3(6) . .
O8 W8 O11 84.2(5) . .
O19 W8 O11 87.1(5) . .
O22 W8 O11 72.3(5) . .
O31 W8 O11 72.0(5) . .
O29 W9 O18 100.5(7) . .
O29 W9 O5 102.1(6) . .
O18 W9 O5 94.1(5) . .
O29 W9 O32 99.6(6) . .
O18 W9 O32 89.3(6) . .
O5 W9 O32 157.0(6) . .
O29 W9 O30 104.0(6) . .
O18 W9 O30 155.1(5) . .
O5 W9 O30 84.6(5) . .
O32 W9 O30 82.9(6) . .
O29 W9 O20 169.2(6) . .
O18 W9 O20 71.2(5) . .
O5 W9 O20 85.6(5) . .
O32 W9 O20 74.0(5) . .
O30 W9 O20 84.0(5) . .
O12 W10 O14 105.0(6) . .
O12 W10 O19 100.1(6) . .
O14 W10 O19 89.3(5) . .
O12 W10 O34 100.3(6) . .
O14 W10 O34 90.7(5) . .
O19 W10 O34 158.9(5) . .
O12 W10 O26 98.4(6) . .
O14 W10 O26 156.5(6) . .
O19 W10 O26 84.8(5) . .
O34 W10 O26 86.8(5) . .
O12 W10 O21 167.9(5) . .
O14 W10 O21 85.8(5) . .
O19 W10 O21 85.2(5) . .
O34 W10 O21 73.7(5) . .
O26 W10 O21 71.0(5) . .

loop_
_geom_bond_atom_site_label_1
_geom_bond_atom_site_label_2
_geom_bond_distance
_geom_bond_site_symmetry_2
C1 C6 1.30(4) .
C1 C2 1.36(3) .
C1 Ru1 2.13(3) .
C1 H1 0.9300 .
C2 C3 1.31(4) .
C2 Ru1 2.13(3) .
C2 H2 0.9300 .
C3 C4 1.42(4) .
C3 Ru1 2.13(3) .
C3 H3 0.9300 .
C4 C5 1.47(4) .
C4 Ru1 2.11(3) .
C4 H4 0.9300 .
C5 C6 1.31(4) .
C5 Ru1 2.13(4) .
C5 H5 0.9300 .
C6 Ru1 2.11(3) .
C6 H6 0.9300 .
C8 N1 1.499(10) .
C8 H8A 0.9600 .
C8 H8B 0.9600 .
C8 H8C 0.9600 .
C9 N1 1.499(10) .
C9 H9A 0.9600 .
C9 H9B 0.9600 .
C9 H9C 0.9600 .
C10 N1 1.46(3) .
C10 H10A 0.9600 .
C10 H10B 0.9600 .
C10 H10C 0.9600 .
C11 N1 1.44(3) .
C11 H11A 0.9600 .
C11 H11B 0.9600 .
C11 H11C 0.9600 .
Na1 O36 2.34(3) .
Na1 O37 2.39(3) .
Na1 O43 2.46(2) .
Na1 O28 2.52(2) .
Na1 O39 2.54(4) .
Na1 O38 2.58(4) .
Na1 Na3 3.15(4) .
Na2 O45 2.62(5) .
Na2 O37 2.68(4) 4
Na2 O17 2.95(3) .
Na2 O8 3.01(2) .
Na2 Na3 4.06(5) 4
Na3 O49 2.28(8) .
Na3 O44 2.38(7) .
Na3 O37 2.51(5) .
Na3 O38 2.55(6) .
Na3 O39 2.95(6) .
Na3 Na2 4.06(5) 4_545
Na4 O41 1.88(2) .
Na4 O25 2.39(3) 1_565
Na4 O27 2.44(3) .
Na4 O36 2.52(4) 4
Na4 O13 2.56(3) .
Na4 O42 2.58(4) .
Na4 Na4 3.75(5) 7_575
O1 W1 1.796(11) .
O1 W2 2.109(12) 7_565
O2 W4 1.928(11) .
O2 W2 1.929(12) .
O3 W7 1.892(11) .
O3 W1 2.026(12) .
O4 W1 1.790(12) .
O4 W2 2.130(12) .
O5 W9 1.856(12) .
O5 W4 1.970(13) .
O6 W7 1.906(13) .
O6 W3 1.913(14) .
O7 W3 1.890(11) .
O7 W5 1.952(11) .
O8 W8 1.836(12) .
O8 Ru1 2.050(12) .
O9 W4 1.865(12) .
O9 W6 1.964(12) .
O10 W3 1.918(12) .
O10 W2 1.940(12) 7_565
O11 Te1 1.906(12) .
O11 W8 2.310(13) .
O11 W4 2.346(11) .
O11 W6 2.366(12) .
O12 W10 1.715(13) .
O13 W4 1.719(12) .
O14 W10 1.806(12) .
O14 Ru1 2.109(13) .
O15 W5 1.845(13) .
O15 W7 1.971(12) .
O16 W6 1.721(13) .
O17 W2 1.750(13) .
O18 W9 1.848(12) .
O18 W1 2.058(12) .
O19 W8 1.919(12) .
O19 W10 1.927(12) .
O20 Te1 1.896(12) .
O20 W1 2.279(11) .
O20 W7 2.435(11) .
O20 W9 2.451(11) .
O21 Te1 1.896(11) .
O21 W10 2.317(12) .
O21 W3 2.334(12) .
O21 W5 2.393(11) .
O22 W4 1.862(13) .
O22 W8 1.966(12) .
O23 W6 1.895(12) .
O23 W5 1.915(12) .
O24 W1 1.742(12) .
O24 Ru1 2.095(12) 7_565
O25 W3 1.709(13) .
O25 Na4 2.39(3) 1_545
O26 W5 1.872(14) .
O26 W10 2.022(13) .
O27 W2 1.734(13) .
O28 W8 1.661(15) .
O29 W9 1.727(13) .
O30 W6 1.859(14) .
O30 W9 1.967(14) .
O31 W6 1.917(14) .
O31 W8 2.000(12) .
O32 W9 1.919(13) .
O32 W7 1.923(13) .
O33 W5 1.706(13) .
O34 W3 1.928(13) .
O34 W10 1.945(13) .
O35 W7 1.707(14) .
O36 Na4 2.52(4) 4_545
O37 Na2 2.68(4) 4_545
O41 Na4 1.88(2) 7_575
Ru1 O24 2.095(12) 7_565
W2 O10 1.940(13) 7_565
W2 O1 2.109(12) 7_565
